data_1001751
loop_
_publ_author_name
'Daturi, M'
'Borel, M M'
'Leclaire, A'
'Savary, L'
'Costentin, G'
'Lavalley, J C'
'Raveau, B'

_publ_section_title
;
Crystallographic and catalytic studies of a new solid solution Cd Mox
W1-x O4
;
_journal_coden_ASTM JCPBAN
_journal_name_full
;
Journal de Chimie Physique et de Physico-Chimie Biologique
;
_journal_page_first 2043
_journal_page_last 2053
_journal_volume 93
_journal_year 1996
_chemical_formula_structural 'Cd (W O4)'
_chemical_formula_sum 'Cd O4 W'
_chemical_name_systematic 'Cadmium tungstate'
_space_group_IT_number 13
_symmetry_cell_setting monoclinic
_symmetry_Int_Tables_number 13
_symmetry_space_group_name_Hall '-P 2yc'
_symmetry_space_group_name_H-M 'P 1 2/c 1'
_cell_angle_alpha 90
_cell_angle_beta 91.519(8)
_cell_angle_gamma 90
_cell_formula_units_Z 2
_cell_length_a 5.0289(4)
_cell_length_b 5.8596(5)
_cell_length_c 5.0715(6)
_cell_volume 149.4
_refine_ls_R_factor_all 0.037
_cod_database_code 1001751

loop_
_symmetry_equiv_pos_as_xyz
x,y,z
-x,y,1/2-z
-x,-y,-z
x,-y,1/2+z

loop_
_atom_site_label
_atom_site_type_symbol
_atom_site_symmetry_multiplicity
_atom_site_Wyckoff_symbol
_atom_site_fract_x
_atom_site_fract_y
_atom_site_fract_z
_atom_site_occupancy
_atom_site_attached_hydrogens
_atom_site_calc_flag
W1 W6+ 2 e 0. 0.17847(9) 0.25 1. 0 d
Cd1 Cd2+ 2 f 0.5 0.3027(2) 0.75 1. 0 d
O1 O2- 4 g 0.242(1) 0.372(1) 0.384(1) 1. 0 d
O2 O2- 4 g 0.202(1) 0.096(1) -0.049(1) 1. 0 d

loop_
_atom_type_symbol
_atom_type_oxidation_number
W6+ 6.000
Cd2+ 2.000
O2- -2.000
